data_1572949
loop_
_publ_author_name
'Le Thi Hong, Hai'
'Nguyen, Hien'
'Trinh Hong, Duong'
'Nguyen Hoang, Ninh'
'Nguyen Nhat, Khanh'
'Van Meervelt, Luc'

_publ_section_title
;
 Crystal structures and photophysical properties of mono- and dinuclear
 ZnII complexes flanked by triethylammonium
;
_journal_issue 11
_journal_name_full 'Acta Crystallographica Section E Crystallographic Communications'
_journal_page_first 1210
_journal_page_last 1216
_journal_paper_doi 10.1107/S2056989024010302
_journal_volume 80
_journal_year 2024
_chemical_formula_iupac '(C6 H16 N)2 [Zn2 (C20 H14 N2 O2) Cl4]'
_chemical_formula_moiety '2(C6 H16 N +), C20 H14 Cl4 N2 O2 Zn2 2-'
_chemical_formula_sum 'C32 H46 Cl4 N4 O2 Zn2'
_chemical_formula_weight 791.24
_chemical_name_systematic
;Bis(triethylammonium)
{2,2'-[1,4-phenylenebis(nitrilomethylidyne)]diphenolato}bis[dichloridozinc(II)]
;
_space_group_crystal_system monoclinic
_space_group_IT_number 14
_space_group_name_Hall '-P 2ybc'
_space_group_name_H-M_alt 'P 1 21/c 1'
_atom_sites_solution_hydrogens mixed
_atom_sites_solution_primary dual
_audit_creation_method
;
Olex2 1.3
(compiled 2020.11.12 svn.r5f609507 for OlexSys, GUI svn.r6408)
;
_cell_angle_alpha 90
_cell_angle_beta 103.838(9)
_cell_angle_gamma 90
_cell_formula_units_Z 2
_cell_length_a 11.9843(9)
_cell_length_b 13.4570(7)
_cell_length_c 11.9944(11)
_cell_measurement_reflns_used 3646
_cell_measurement_temperature 293(2)
_cell_measurement_theta_max 27.7250
_cell_measurement_theta_min 3.0110
_cell_volume 1878.2(3)
_computing_cell_refinement
;
CrysAlisPro 1.171.40.25a (Rigaku OD, 2018)
;
_computing_data_collection
;
CrysAlisPro 1.171.40.25a (Rigaku OD, 2018)
;
_computing_data_reduction
;
CrysAlisPro 1.171.40.25a (Rigaku OD, 2018)
;
_computing_molecular_graphics
;
Olex2 1.3 (Dolomanov <i>et al.</i>,  2009)
;
_computing_publication_material
;
Olex2 1.3 (Dolomanov <i>et al.</i>,  2009)
;
_computing_structure_refinement
;
<i>SHELXL2016/4</i> (Sheldrick, 2015b)
;
_computing_structure_solution
;
<i>SHELXT2014/5</i> (Sheldrick, 2015a)
;
_diffrn_ambient_temperature 293(2)
_diffrn_detector 'CCD plate'
_diffrn_detector_area_resol_mean 15.9631
_diffrn_measured_fraction_theta_full 0.996
_diffrn_measured_fraction_theta_max 0.993
_diffrn_measurement_device 'four-circle diffractometer'
_diffrn_measurement_device_type 'SuperNova, Single source at offset/far, Eos'
_diffrn_measurement_method '\w scans'
_diffrn_radiation_monochromator mirror
_diffrn_radiation_probe x-ray
_diffrn_radiation_type 'Mo K\a'
_diffrn_radiation_wavelength 0.71073
_diffrn_reflns_av_R_equivalents 0.0441
_diffrn_reflns_av_unetI/netI 0.0511
_diffrn_reflns_limit_h_max 14
_diffrn_reflns_limit_h_min -14
_diffrn_reflns_limit_k_max 15
_diffrn_reflns_limit_k_min -16
_diffrn_reflns_limit_l_max 14
_diffrn_reflns_limit_l_min -14
_diffrn_reflns_number 10514
_diffrn_reflns_theta_full 25.242
_diffrn_reflns_theta_max 26.369
_diffrn_reflns_theta_min 2.636
_diffrn_source 'micro-focus sealed X-ray tube'
_exptl_absorpt_coefficient_mu 1.594
_exptl_absorpt_correction_T_max 1.00000
_exptl_absorpt_correction_T_min 0.47320
_exptl_absorpt_correction_type multi-scan
_exptl_absorpt_process_details
;
(CrysAlisPro; Rigaku OD, 2018)
;
_exptl_crystal_colour 'orangish brown'
_exptl_crystal_density_diffrn 1.399
_exptl_crystal_description block
_exptl_crystal_F_000 820
_exptl_crystal_size_max 0.5
_exptl_crystal_size_mid 0.5
_exptl_crystal_size_min 0.5
_refine_diff_density_max 0.932
_refine_diff_density_min -0.388
_refine_ls_extinction_method none
_refine_ls_goodness_of_fit_ref 1.053
_refine_ls_hydrogen_treatment mixed
_refine_ls_matrix_type full
_refine_ls_number_parameters 206
_refine_ls_number_reflns 3814
_refine_ls_number_restraints 0
_refine_ls_restrained_S_all 1.053
_refine_ls_R_factor_all 0.0743
_refine_ls_R_factor_gt 0.0525
_refine_ls_shift/su_max 0.000
_refine_ls_shift/su_mean 0.000
_refine_ls_structure_factor_coef Fsqd
_refine_ls_weighting_details 'w=1/[\s^2^(Fo^2^)+(0.0813P)^2^+0.7323P] where P=(Fo^2^+2Fc^2^)/3'
_refine_ls_weighting_scheme calc
_refine_ls_wR_factor_gt 0.1389
_refine_ls_wR_factor_ref 0.1575
_reflns_number_gt 2836
_reflns_number_total 3814
_reflns_threshold_expression 'I > 2\s(I)'
_cod_data_source_file oo2008.cif
_cod_data_source_block ZnBS
_cod_depositor_comments 'Adding full bibliography for 1572948--1572949.cif.'
_cod_database_code 1572949
_shelx_space_group_comment
;
The symmetry employed for this shelxl refinement is uniquely defined
by the following loop, which should always be used as a source of
symmetry information in preference to the above space-group names.
They are only intended as comments.
;
_shelx_estimated_absorpt_t_min 0.503
_shelx_estimated_absorpt_t_max 0.503

loop_
_space_group_symop_operation_xyz
'x, y, z'
'-x, y+1/2, -z+1/2'
'-x, -y, -z'
'x, -y-1/2, z-1/2'

loop_
_atom_site_type_symbol
_atom_site_label
_atom_site_fract_x
_atom_site_fract_y
_atom_site_fract_z
_atom_site_U_iso_or_equiv
_atom_site_adp_type
_atom_site_calc_flag
_atom_site_occupancy
_atom_site_disorder_assembly
_atom_site_disorder_group
Zn Zn1 0.26755(4) 0.45138(3) 0.68426(4) 0.0407(2) Uani d 1 . .
Cl Cl1 0.37732(10) 0.32105(8) 0.66656(10) 0.0572(3) Uani d 1 . .
O O1 0.2337(3) 0.5315(2) 0.5445(2) 0.0478(7) Uani d 1 . .
N N1 0.3640(3) 0.5558(2) 0.7831(3) 0.0356(7) Uani d 1 . .
C C1 0.2399(3) 0.6292(3) 0.5442(3) 0.0389(9) Uani d 1 . .
Cl Cl2 0.11116(10) 0.41690(10) 0.74634(14) 0.0734(4) Uani d 1 . .
C C2 0.1859(4) 0.6806(3) 0.4441(4) 0.0495(10) Uani d 1 . .
H H2A 0.146066 0.645011 0.380496 0.059 Uiso calc 1 . .
C C3 0.1907(4) 0.7823(4) 0.4379(4) 0.0577(12) Uani d 1 . .
H H3 0.153834 0.814314 0.370471 0.069 Uiso calc 1 . .
C C4 0.2495(4) 0.8379(4) 0.5303(4) 0.0619(13) Uani d 1 . .
H H4 0.252095 0.906859 0.525949 0.074 Uiso calc 1 . .
C C5 0.3038(4) 0.7891(3) 0.6282(4) 0.0600(13) Uani d 1 . .
H H5 0.345075 0.826185 0.689899 0.072 Uiso calc 1 . .
C C6 0.3000(3) 0.6862(3) 0.6396(3) 0.0399(9) Uani d 1 . .
C C7 0.3605(3) 0.6466(3) 0.7493(3) 0.0423(9) Uani d 1 . .
H H7 0.401718 0.692082 0.801615 0.051 Uiso calc 1 . .
C C8 0.4335(3) 0.5297(3) 0.8932(3) 0.0370(8) Uani d 1 . .
C C9 0.5314(3) 0.5822(3) 0.9465(3) 0.0421(9) Uani d 1 . .
H H9 0.553630 0.637402 0.910344 0.051 Uiso calc 1 . .
C C10 0.5960(4) 0.5531(3) 1.0529(4) 0.0422(9) Uani d 1 . .
H H10 0.660230 0.589988 1.088557 0.051 Uiso calc 1 . .
N N2 0.2124(3) 0.4098(3) 0.3531(3) 0.0542(9) Uani d 1 . .
C C11 0.1537(5) 0.4581(4) 0.2419(5) 0.0652(14) Uani d 1 . .
H H11A 0.195358 0.518079 0.232368 0.078 Uiso calc 1 . .
H H11B 0.076908 0.477601 0.246096 0.078 Uiso calc 1 . .
C C12 0.1446(6) 0.3922(5) 0.1357(5) 0.0908(19) Uani d 1 . .
H H12A 0.106666 0.428237 0.068169 0.136 Uiso calc 1 . .
H H12B 0.101226 0.333556 0.142833 0.136 Uiso calc 1 . .
H H12C 0.220244 0.373539 0.129589 0.136 Uiso calc 1 . .
C C13 0.1557(5) 0.3189(4) 0.3848(5) 0.0790(16) Uani d 1 . .
H H13A 0.152196 0.269200 0.325422 0.095 Uiso calc 1 . .
H H13B 0.202858 0.292250 0.455665 0.095 Uiso calc 1 . .
C C14 0.0394(5) 0.3356(5) 0.3998(6) 0.095(2) Uani d 1 . .
H H14A -0.009863 0.356026 0.328064 0.142 Uiso calc 1 . .
H H14B 0.041376 0.386598 0.456219 0.142 Uiso calc 1 . .
H H14C 0.010573 0.275206 0.424967 0.142 Uiso calc 1 . .
C C15 0.3399(5) 0.3890(4) 0.3623(4) 0.0692(14) Uani d 1 . .
H H15A 0.373086 0.358910 0.436289 0.083 Uiso calc 1 . .
H H15B 0.346897 0.341748 0.303305 0.083 Uiso calc 1 . .
C C16 0.4060(6) 0.4798(6) 0.3498(6) 0.100(2) Uani d 1 . .
H H16A 0.389363 0.499031 0.270413 0.150 Uiso calc 1 . .
H H16B 0.486673 0.466640 0.376430 0.150 Uiso calc 1 . .
H H16C 0.384566 0.532625 0.394328 0.150 Uiso calc 1 . .
H H2 0.217(4) 0.461(3) 0.410(4) 0.054(13) Uiso d 1 . .

loop_
_atom_site_aniso_label
_atom_site_aniso_U_11
_atom_site_aniso_U_22
_atom_site_aniso_U_33
_atom_site_aniso_U_12
_atom_site_aniso_U_13
_atom_site_aniso_U_23
Zn1 0.0438(3) 0.0306(3) 0.0447(3) -0.00034(18) 0.0046(2) 0.00142(17)
Cl1 0.0699(8) 0.0381(6) 0.0628(7) 0.0139(5) 0.0142(6) 0.0004(5)
O1 0.0635(19) 0.0363(15) 0.0399(16) 0.0023(13) 0.0055(13) -0.0005(11)
N1 0.0391(17) 0.0307(17) 0.0368(17) -0.0030(13) 0.0089(14) 0.0018(12)
C1 0.040(2) 0.037(2) 0.040(2) 0.0022(16) 0.0120(17) 0.0023(16)
Cl2 0.0423(6) 0.0692(8) 0.1099(11) 0.0044(6) 0.0208(6) 0.0289(7)
C2 0.053(3) 0.051(3) 0.043(2) 0.005(2) 0.0069(19) 0.0054(18)
C3 0.062(3) 0.056(3) 0.056(3) 0.013(2) 0.015(2) 0.021(2)
C4 0.079(3) 0.038(2) 0.067(3) 0.002(2) 0.013(3) 0.013(2)
C5 0.073(3) 0.036(2) 0.068(3) -0.005(2) 0.010(3) 0.002(2)
C6 0.042(2) 0.035(2) 0.045(2) -0.0018(16) 0.0143(18) 0.0015(16)
C7 0.045(2) 0.038(2) 0.043(2) -0.0027(17) 0.0067(17) -0.0054(17)
C8 0.041(2) 0.036(2) 0.033(2) -0.0018(16) 0.0085(16) -0.0004(15)
C9 0.049(2) 0.036(2) 0.042(2) -0.0082(17) 0.0109(18) 0.0081(16)
C10 0.045(2) 0.040(2) 0.040(2) -0.0126(17) 0.0068(17) 0.0005(16)
N2 0.069(3) 0.043(2) 0.055(2) -0.0016(18) 0.0244(19) -0.0083(18)
C11 0.061(3) 0.068(3) 0.065(3) 0.018(2) 0.014(2) -0.002(2)
C12 0.094(4) 0.113(5) 0.060(4) 0.010(4) 0.007(3) -0.013(3)
C13 0.102(4) 0.055(3) 0.076(4) -0.014(3) 0.013(3) -0.010(3)
C14 0.063(4) 0.103(5) 0.123(6) -0.031(3) 0.031(4) -0.008(4)
C15 0.084(4) 0.073(4) 0.053(3) 0.025(3) 0.021(3) -0.006(2)
C16 0.081(4) 0.118(6) 0.116(6) -0.003(4) 0.050(4) -0.008(4)

loop_
_atom_type_symbol
_atom_type_description
_atom_type_scat_dispersion_real
_atom_type_scat_dispersion_imag
_atom_type_scat_source
C C 0.0033 0.0016 'International Tables Vol C Tables 4.2.6.8 and 6.1.1.4'
H H 0.0000 0.0000 'International Tables Vol C Tables 4.2.6.8 and 6.1.1.4'
Cl Cl 0.1484 0.1585 'International Tables Vol C Tables 4.2.6.8 and 6.1.1.4'
N N 0.0061 0.0033 'International Tables Vol C Tables 4.2.6.8 and 6.1.1.4'
O O 0.0106 0.0060 'International Tables Vol C Tables 4.2.6.8 and 6.1.1.4'
Zn Zn 0.2839 1.4301 'International Tables Vol C Tables 4.2.6.8 and 6.1.1.4'

loop_
_geom_angle_atom_site_label_1
_geom_angle_atom_site_label_2
_geom_angle_atom_site_label_3
_geom_angle_site_symmetry_1
_geom_angle_site_symmetry_3
_geom_angle
_geom_angle_publ_flag
O1 Zn1 Cl1 . . 111.00(9) ?
O1 Zn1 N1 . . 95.27(12) ?
O1 Zn1 Cl2 . . 112.58(10) ?
N1 Zn1 Cl1 . . 109.60(9) ?
N1 Zn1 Cl2 . . 111.06(10) ?
Cl2 Zn1 Cl1 . . 115.51(5) ?
C1 O1 Zn1 . . 123.6(2) ?
C7 N1 Zn1 . . 120.5(3) ?
C7 N1 C8 . . 119.6(3) ?
C8 N1 Zn1 . . 119.9(2) ?
O1 C1 C2 . . 118.7(3) ?
O1 C1 C6 . . 123.6(3) ?
C2 C1 C6 . . 117.6(4) ?
C1 C2 H2A . . 119.3 ?
C3 C2 C1 . . 121.4(4) ?
C3 C2 H2A . . 119.3 ?
C2 C3 H3 . . 119.4 ?
C2 C3 C4 . . 121.1(4) ?
C4 C3 H3 . . 119.4 ?
C3 C4 H4 . . 120.8 ?
C5 C4 C3 . . 118.4(4) ?
C5 C4 H4 . . 120.8 ?
C4 C5 H5 . . 118.6 ?
C4 C5 C6 . . 122.8(4) ?
C6 C5 H5 . . 118.6 ?
C1 C6 C7 . . 125.6(3) ?
C5 C6 C1 . . 118.7(4) ?
C5 C6 C7 . . 115.8(4) ?
N1 C7 C6 . . 127.6(4) ?
N1 C7 H7 . . 116.2 ?
C6 C7 H7 . . 116.2 ?
C9 C8 N1 . . 122.9(3) ?
C10 C8 N1 3_667 . 118.4(3) ?
C10 C8 C9 3_667 . 118.7(3) ?
C8 C9 H9 . . 119.8 ?
C10 C9 C8 . . 120.4(4) ?
C10 C9 H9 . . 119.8 ?
C8 C10 C9 3_667 . 120.9(4) ?
C8 C10 H10 3_667 . 119.5 ?
C9 C10 H10 . . 119.5 ?
C11 N2 C15 . . 113.0(4) ?
C11 N2 H2 . . 105(3) ?
C13 N2 C11 . . 115.9(4) ?
C13 N2 C15 . . 109.8(4) ?
C13 N2 H2 . . 111(3) ?
C15 N2 H2 . . 101(3) ?
N2 C11 H11A . . 108.7 ?
N2 C11 H11B . . 108.7 ?
N2 C11 C12 . . 114.4(4) ?
H11A C11 H11B . . 107.6 ?
C12 C11 H11A . . 108.7 ?
C12 C11 H11B . . 108.7 ?
C11 C12 H12A . . 109.5 ?
C11 C12 H12B . . 109.5 ?
C11 C12 H12C . . 109.5 ?
H12A C12 H12B . . 109.5 ?
H12A C12 H12C . . 109.5 ?
H12B C12 H12C . . 109.5 ?
N2 C13 H13A . . 108.7 ?
N2 C13 H13B . . 108.7 ?
H13A C13 H13B . . 107.6 ?
C14 C13 N2 . . 114.2(5) ?
C14 C13 H13A . . 108.7 ?
C14 C13 H13B . . 108.7 ?
C13 C14 H14A . . 109.5 ?
C13 C14 H14B . . 109.5 ?
C13 C14 H14C . . 109.5 ?
H14A C14 H14B . . 109.5 ?
H14A C14 H14C . . 109.5 ?
H14B C14 H14C . . 109.5 ?
N2 C15 H15A . . 109.0 ?
N2 C15 H15B . . 109.0 ?
H15A C15 H15B . . 107.8 ?
C16 C15 N2 . . 112.9(5) ?
C16 C15 H15A . . 109.0 ?
C16 C15 H15B . . 109.0 ?
C15 C16 H16A . . 109.5 ?
C15 C16 H16B . . 109.5 ?
C15 C16 H16C . . 109.5 ?
H16A C16 H16B . . 109.5 ?
H16A C16 H16C . . 109.5 ?
H16B C16 H16C . . 109.5 ?

loop_
_geom_bond_atom_site_label_1
_geom_bond_atom_site_label_2
_geom_bond_site_symmetry_2
_geom_bond_distance
_geom_bond_publ_flag
Zn1 Cl1 . 2.2327(11) ?
Zn1 O1 . 1.952(3) ?
Zn1 N1 . 2.015(3) ?
Zn1 Cl2 . 2.2248(13) ?
O1 C1 . 1.316(4) ?
N1 C7 . 1.284(5) ?
N1 C8 . 1.427(5) ?
C1 C2 . 1.403(5) ?
C1 C6 . 1.422(5) ?
C2 H2A . 0.9300 ?
C2 C3 . 1.372(6) ?
C3 H3 . 0.9300 ?
C3 C4 . 1.383(7) ?
C4 H4 . 0.9300 ?
C4 C5 . 1.367(6) ?
C5 H5 . 0.9300 ?
C5 C6 . 1.394(6) ?
C6 C7 . 1.444(5) ?
C7 H7 . 0.9300 ?
C8 C9 . 1.388(5) ?
C8 C10 3_667 1.376(5) ?
C9 H9 . 0.9300 ?
C9 C10 . 1.382(5) ?
C10 C8 3_667 1.376(5) ?
C10 H10 . 0.9300 ?
N2 C11 . 1.499(6) ?
N2 C13 . 1.492(7) ?
N2 C15 . 1.531(6) ?
N2 H2 . 0.96(5) ?
C11 H11A . 0.9700 ?
C11 H11B . 0.9700 ?
C11 C12 . 1.534(8) ?
C12 H12A . 0.9600 ?
C12 H12B . 0.9600 ?
C12 H12C . 0.9600 ?
C13 H13A . 0.9700 ?
C13 H13B . 0.9700 ?
C13 C14 . 1.465(8) ?
C14 H14A . 0.9600 ?
C14 H14B . 0.9600 ?
C14 H14C . 0.9600 ?
C15 H15A . 0.9700 ?
C15 H15B . 0.9700 ?
C15 C16 . 1.483(9) ?
C16 H16A . 0.9600 ?
C16 H16B . 0.9600 ?
C16 H16C . 0.9600 ?

loop_
_geom_hbond_atom_site_label_D
_geom_hbond_atom_site_label_H
_geom_hbond_atom_site_label_A
_geom_hbond_site_symmetry_D
_geom_hbond_site_symmetry_H
_geom_hbond_site_symmetry_A
_geom_hbond_distance_DH
_geom_hbond_distance_HA
_geom_hbond_distance_DA
_geom_hbond_angle_DHA
_geom_hbond_publ_flag
N2 H2 O1 1_555 1_555 1_555 0.96(4) 1.84(4) 2.782(4) 165(4) y
C9 H9 Cl1 1_555 1_555 2_656 0.93 2.83 3.752(4) 171 y
C11 H11 Cl2 1_555 1_555 3_566 0.97 2.68 3.625(6) 164 y
C13 H13 Cl2 1_555 1_555 4_565 0.97 2.68 3.562(6) 151 y
C15 H15A Cl1 1_555 1_555 1_555 0.97 2.80 3.684(5) 152 y
C15 H15B Cl1 1_555 1_555 4_565 0.97 2.81 3.769(5) 169 y

loop_
_geom_torsion_atom_site_label_1
_geom_torsion_atom_site_label_2
_geom_torsion_atom_site_label_3
_geom_torsion_atom_site_label_4
_geom_torsion_site_symmetry_1
_geom_torsion_site_symmetry_2
_geom_torsion_site_symmetry_3
_geom_torsion_site_symmetry_4
_geom_torsion
_geom_torsion_publ_flag
Zn1 O1 C1 C2 . . . . -163.5(3) ?
Zn1 O1 C1 C6 . . . . 17.6(5) ?
Zn1 N1 C7 C6 . . . . -5.5(6) ?
Zn1 N1 C8 C9 . . . . 154.8(3) ?
Zn1 N1 C8 C10 . . . 3_667 -23.2(5) ?
O1 C1 C2 C3 . . . . -179.0(4) ?
O1 C1 C6 C5 . . . . 178.0(4) ?
O1 C1 C6 C7 . . . . -1.0(6) ?
N1 C8 C9 C10 . . . . -179.5(4) ?
C1 C2 C3 C4 . . . . 0.3(7) ?
C1 C6 C7 N1 . . . . -5.5(7) ?
C2 C1 C6 C5 . . . . -1.0(6) ?
C2 C1 C6 C7 . . . . -180.0(4) ?
C2 C3 C4 C5 . . . . 0.5(7) ?
C3 C4 C5 C6 . . . . -1.6(8) ?
C4 C5 C6 C1 . . . . 1.9(7) ?
C4 C5 C6 C7 . . . . -179.1(5) ?
C5 C6 C7 N1 . . . . 175.5(4) ?
C6 C1 C2 C3 . . . . 0.0(6) ?
C7 N1 C8 C9 . . . . -27.6(6) ?
C7 N1 C8 C10 . . . 3_667 154.5(4) ?
C8 N1 C7 C6 . . . . 176.9(4) ?
C8 C9 C10 C8 . . . 3_667 1.6(7) ?
C10 C8 C9 C10 3_667 . . . -1.6(7) ?
C11 N2 C13 C14 . . . . -61.3(6) ?
C11 N2 C15 C16 . . . . 57.8(6) ?
C13 N2 C11 C12 . . . . -61.6(6) ?
C13 N2 C15 C16 . . . . -171.1(5) ?
C15 N2 C11 C12 . . . . 66.4(6) ?
C15 N2 C13 C14 . . . . 169.1(5) ?
